data_2230452
loop_
_publ_author_name
'Bustos, Carlos'
'Alvarez-Thon, Luis'
'C\'arcamo, Juan-Guillermo'
'Garland, Maria Teresa'
'S\'anchez, Christian'

_publ_section_title
;
 2-[2-(4-Bromophenyl)hydrazinylidene]-1,3-diphenylpropane-1,3-dione
;
_journal_coeditor_code PV2416
_journal_issue 6
_journal_name_full 'Acta Crystallographica Section E'
_journal_page_first o1426
_journal_paper_doi 10.1107/S1600536811017557
_journal_volume 67
_journal_year 2011
_chemical_formula_iupac 'C21 H15 Br N2 O2'
_chemical_formula_moiety 'C21 H15 Br N2 O2'
_chemical_formula_sum 'C21 H15 Br N2 O2'
_chemical_formula_weight 407.25
_chemical_name_systematic
;
2-[2-(4-Bromophenyl)hydrazinylidene]-1,3-diphenylpropane-1,3-dione
;
_space_group_IT_number 14
_symmetry_cell_setting monoclinic
_symmetry_space_group_name_Hall '-P 2yn'
_symmetry_space_group_name_H-M 'P 1 21/n 1'
_atom_sites_solution_hydrogens geom
_atom_sites_solution_primary direct
_atom_sites_solution_secondary difmap
_cell_angle_alpha 90
_cell_angle_beta 96.4520(10)
_cell_angle_gamma 90
_cell_formula_units_Z 4
_cell_length_a 12.0273(9)
_cell_length_b 10.2977(8)
_cell_length_c 14.2626(11)
_cell_measurement_reflns_used 999
_cell_measurement_temperature 150
_cell_measurement_theta_max 26.37
_cell_measurement_theta_min 2.10
_cell_volume 1755.3(2)
_computing_cell_refinement 'SAINT (Bruker, 2000)'
_computing_data_collection 'SMART (Bruker, 2001)'
_computing_data_reduction 'SAINT (Bruker, 2000)'
_computing_molecular_graphics 'XP in SHELXTL-PC (Sheldrick, 2008)'
_computing_publication_material 'PLATON (Spek, 2009) and Mercury (Macrae <i>et al.</i>, 2006)'
_computing_structure_refinement 'SHELXL97 (Sheldrick, 2008)'
_computing_structure_solution 'SHELXS97 (Sheldrick, 2008)'
_diffrn_ambient_temperature 150
_diffrn_measured_fraction_theta_full 0.998
_diffrn_measured_fraction_theta_max 0.998
_diffrn_measurement_device_type 'Bruker D8 Discover diffractometer with SMART CCD area detector'
_diffrn_measurement_method '\f and \w'
_diffrn_radiation_monochromator graphite
_diffrn_radiation_source 'fine-focus sealed tube'
_diffrn_radiation_type MoK\a
_diffrn_radiation_wavelength 0.71073
_diffrn_reflns_av_R_equivalents 0.0209
_diffrn_reflns_av_sigmaI/netI 0.0200
_diffrn_reflns_limit_h_max 15
_diffrn_reflns_limit_h_min -14
_diffrn_reflns_limit_k_max 12
_diffrn_reflns_limit_k_min -12
_diffrn_reflns_limit_l_max 17
_diffrn_reflns_limit_l_min -17
_diffrn_reflns_number 13742
_diffrn_reflns_reduction_process
;
;
_diffrn_reflns_theta_full 26.37
_diffrn_reflns_theta_max 26.37
_diffrn_reflns_theta_min 2.10
_exptl_absorpt_coefficient_mu 2.360
_exptl_absorpt_correction_T_max 0.753
_exptl_absorpt_correction_T_min 0.368
_exptl_absorpt_correction_type multi-scan
_exptl_absorpt_process_details '(SADABS; Bruker, 2000)'
_exptl_crystal_colour yellow
_exptl_crystal_density_diffrn 1.541
_exptl_crystal_density_method 'Not Measured'
_exptl_crystal_description polyhedron
_exptl_crystal_F_000 824
_exptl_crystal_size_max 0.44
_exptl_crystal_size_mid 0.41
_exptl_crystal_size_min 0.12
_refine_diff_density_max 0.671
_refine_diff_density_min -0.173
_refine_ls_extinction_method none
_refine_ls_goodness_of_fit_ref 1.061
_refine_ls_hydrogen_treatment constr
_refine_ls_matrix_type full
_refine_ls_number_parameters 235
_refine_ls_number_reflns 3575
_refine_ls_number_restraints 0
_refine_ls_restrained_S_all 1.061
_refine_ls_R_factor_all 0.0360
_refine_ls_R_factor_gt 0.0302
_refine_ls_shift/su_max 0.002
_refine_ls_shift/su_mean 0.000
_refine_ls_structure_factor_coef Fsqd
_refine_ls_weighting_details 'calc w=1/[\s^2^(Fo^2^)+(0.0456P)^2^+0.6227P] where P=(Fo^2^+2Fc^2^)/3'
_refine_ls_weighting_scheme calc
_refine_ls_wR_factor_gt 0.0760
_refine_ls_wR_factor_ref 0.0790
_reflns_number_gt 3107
_reflns_number_total 3575
_reflns_threshold_expression I>2\s(I)
_cod_data_source_file pv2416.cif
_cod_data_source_block I
_cod_original_sg_symbol_H-M 'P 21/n'
_cod_database_code 2230452
_cod_database_fobs_code 2230452

loop_
_symmetry_equiv_pos_site_id
_symmetry_equiv_pos_as_xyz
1 x,y,z
2 1/2-x,1/2+y,1/2-z
3 -x,-y,-z
4 1/2+x,1/2-y,1/2+z

loop_
_atom_site_aniso_label
_atom_site_aniso_U_11
_atom_site_aniso_U_22
_atom_site_aniso_U_33
_atom_site_aniso_U_12
_atom_site_aniso_U_13
_atom_site_aniso_U_23
Br1 0.03640(10) 0.02870(10) 0.04240(10) -0.00060(10) 0.00320(10) -0.00910(10)
O1 0.0286(7) 0.0262(7) 0.0452(8) 0.0008(6) 0.0049(6) 0.0005(6)
O2 0.0243(7) 0.0386(8) 0.0362(8) 0.0060(6) 0.0050(6) -0.0053(7)
N1 0.0248(8) 0.0254(8) 0.0234(8) 0.0059(6) 0.0041(6) 0.0006(6)
N2 0.0227(8) 0.0264(8) 0.0285(8) 0.0039(6) 0.0027(7) -0.0031(6)
C1 0.0285(10) 0.0237(9) 0.0207(8) 0.0033(7) 0.0019(7) 0.0018(7)
C2 0.0249(10) 0.0280(10) 0.0302(10) 0.0026(7) 0.0053(8) 0.0007(8)
C3 0.0301(10) 0.0260(9) 0.0297(10) 0.0063(8) 0.0076(8) -0.0003(8)
C4 0.0334(11) 0.0233(9) 0.0250(9) 0.0013(8) 0.0038(8) -0.0012(8)
C5 0.0240(10) 0.0312(10) 0.0332(10) 0.0012(8) 0.0036(8) 0.0003(8)
C6 0.0267(10) 0.0284(10) 0.0293(10) 0.0067(8) 0.0056(8) -0.0007(8)
C7 0.0247(9) 0.0277(10) 0.0233(9) 0.0026(7) -0.0001(7) -0.0049(7)
C8 0.0270(10) 0.0314(10) 0.0297(10) 0.0023(8) 0.0027(8) -0.0021(8)
C9 0.0290(11) 0.0394(12) 0.0396(12) -0.0045(9) 0.0060(9) -0.0046(9)
C10 0.0235(10) 0.0536(14) 0.0435(13) 0.0021(10) 0.0038(9) -0.0133(11)
C11 0.0292(11) 0.0385(12) 0.0416(12) 0.0121(9) -0.0034(9) -0.0095(10)
C12 0.0293(10) 0.0299(10) 0.0308(10) 0.0052(8) -0.0013(8) -0.0056(8)
C13 0.0202(9) 0.0232(9) 0.0284(9) 0.0030(7) 0.0008(7) 0.0041(7)
C14 0.0227(9) 0.0289(10) 0.0314(10) -0.0029(8) 0.0030(8) 0.0013(8)
C15 0.0368(11) 0.0349(11) 0.0279(10) 0.0005(9) 0.0035(8) -0.0016(8)
C16 0.0394(12) 0.0319(11) 0.0363(11) -0.0022(9) -0.0096(10) -0.0028(9)
C17 0.0260(10) 0.0335(11) 0.0502(13) -0.0074(8) -0.0051(9) 0.0049(10)
C18 0.0236(9) 0.0324(11) 0.0359(11) -0.0002(8) 0.0040(8) 0.0074(9)
C19 0.0255(10) 0.0250(10) 0.0241(9) 0.0021(7) 0.0005(7) -0.0017(7)
C20 0.0238(9) 0.0256(9) 0.0239(9) 0.0033(7) 0.0025(7) -0.0002(7)
C21 0.0240(9) 0.0239(9) 0.0277(9) 0.0024(7) 0.0049(7) 0.0035(8)

loop_
_atom_site_type_symbol
_atom_site_label
_atom_site_fract_x
_atom_site_fract_y
_atom_site_fract_z
_atom_site_U_iso_or_equiv
_atom_site_thermal_displace_type
_atom_site_calc_flag
_atom_site_refinement_flags
_atom_site_occupancy
Br Br1 0.23271(2) 1.04855(2) 0.593160(10) 0.03590(10) Uani . . 1.000
O O1 0.13462(11) 0.13416(13) 0.33354(11) 0.0333(4) Uani . . 1.000
O O2 -0.09408(11) 0.40741(15) 0.32404(10) 0.0329(4) Uani . . 1.000
N N1 0.13907(13) 0.45872(14) 0.37523(11) 0.0244(5) Uani . . 1.000
N N2 0.07047(14) 0.55054(14) 0.39738(12) 0.0259(5) Uani . . 1.000
C C1 0.11110(16) 0.66570(18) 0.44103(13) 0.0244(5) Uani . . 1.000
C C2 0.03445(16) 0.74538(19) 0.47975(14) 0.0275(6) Uani . . 1.000
C C3 0.07041(16) 0.85857(19) 0.52624(14) 0.0283(6) Uani . . 1.000
C C4 0.18176(17) 0.89302(18) 0.53100(13) 0.0272(6) Uani . . 1.000
C C5 0.25851(16) 0.81515(19) 0.49182(14) 0.0294(6) Uani . . 1.000
C C6 0.22285(16) 0.70074(19) 0.44637(13) 0.0280(6) Uani . . 1.000
C C7 0.29704(16) 0.25718(18) 0.31885(13) 0.0255(5) Uani . . 1.000
C C8 0.34273(16) 0.3676(2) 0.28233(14) 0.0294(6) Uani . . 1.000
C C9 0.45584(17) 0.3718(2) 0.27136(16) 0.0358(7) Uani . . 1.000
C C10 0.52336(18) 0.2658(2) 0.29719(16) 0.0402(7) Uani . . 1.000
C C11 0.47871(18) 0.1550(2) 0.33354(16) 0.0370(7) Uani . . 1.000
C C12 0.36607(17) 0.1503(2) 0.34456(14) 0.0304(6) Uani . . 1.000
C C13 -0.05567(15) 0.24899(18) 0.21378(13) 0.0241(5) Uani . . 1.000
C C14 0.00727(16) 0.23913(18) 0.13846(14) 0.0277(6) Uani . . 1.000
C C15 -0.03124(18) 0.1653(2) 0.05974(14) 0.0332(6) Uani . . 1.000
C C16 -0.13105(19) 0.0989(2) 0.05795(16) 0.0369(7) Uani . . 1.000
C C17 -0.19298(18) 0.1058(2) 0.13385(17) 0.0373(7) Uani . . 1.000
C C18 -0.15682(16) 0.1820(2) 0.21102(15) 0.0306(6) Uani . . 1.000
C C19 0.17494(16) 0.24228(18) 0.32685(13) 0.0250(6) Uani . . 1.000
C C20 0.09791(15) 0.35573(18) 0.32905(13) 0.0245(5) Uani . . 1.000
C C21 -0.02208(15) 0.33948(18) 0.29325(13) 0.0251(5) Uani . . 1.000
H H2 -0.04240 0.72210 0.47430 0.0330 Uiso calc R 1.000
H H3 0.01900 0.91180 0.55450 0.0340 Uiso calc R 1.000
H H5 0.33500 0.83990 0.49600 0.0350 Uiso calc R 1.000
H H6 0.27470 0.64690 0.41910 0.0340 Uiso calc R 1.000
H H8 0.29640 0.44040 0.26480 0.0350 Uiso calc R 1.000
H H9 0.48690 0.44720 0.24620 0.0430 Uiso calc R 1.000
H H10 0.60090 0.26910 0.28990 0.0480 Uiso calc R 1.000
H H11 0.52540 0.08250 0.35080 0.0440 Uiso calc R 1.000
H H12 0.33530 0.07460 0.36960 0.0360 Uiso calc R 1.000
H H14 0.07700 0.28290 0.14060 0.0330 Uiso calc R 1.000
H H15 0.01100 0.16070 0.00740 0.0400 Uiso calc R 1.000
H H16 -0.15730 0.04810 0.00440 0.0440 Uiso calc R 1.000
H H17 -0.26070 0.05800 0.13290 0.0450 Uiso calc R 1.000
H H18 -0.20080 0.18880 0.26210 0.0370 Uiso calc R 1.000
H H21 -0.00220 0.53940 0.38450 0.0310 Uiso calc R 1.000

loop_
_atom_type_symbol
_atom_type_description
_atom_type_scat_dispersion_real
_atom_type_scat_dispersion_imag
_atom_type_scat_source
C C 0.0033 0.0016 ' International Tables Vol C Tables 4.2.6.8 and 6.1.1.4'
H H 0.0000 0.0000 ' International Tables Vol C Tables 4.2.6.8 and 6.1.1.4'
Br Br -0.2901 2.4595 ' International Tables Vol C Tables 4.2.6.8 and 6.1.1.4'
N N 0.0061 0.0033 ' International Tables Vol C Tables 4.2.6.8 and 6.1.1.4'
O O 0.0106 0.0060 ' International Tables Vol C Tables 4.2.6.8 and 6.1.1.4'

loop_
_geom_angle_atom_site_label_1
_geom_angle_atom_site_label_2
_geom_angle_atom_site_label_3
_geom_angle_site_symmetry_1
_geom_angle_site_symmetry_2
_geom_angle_site_symmetry_3
_geom_angle
_geom_angle_publ_flag
N2 N1 C20 . . . 119.24(16) no
N1 N2 C1 . . . 121.18(16) no
N1 N2 H21 . . . 119.00 no
C1 N2 H21 . . . 119.00 no
N2 C1 C2 . . . 117.45(17) no
N2 C1 C6 . . . 122.17(17) no
C2 C1 C6 . . . 120.38(17) no
C1 C2 C3 . . . 120.00(18) no
C2 C3 C4 . . . 119.26(18) no
C3 C4 C5 . . . 121.19(18) no
Br1 C4 C3 . . . 120.03(15) no
Br1 C4 C5 . . . 118.78(15) no
C4 C5 C6 . . . 119.59(18) no
C1 C6 C5 . . . 119.56(18) no
C12 C7 C19 . . . 117.24(17) no
C8 C7 C12 . . . 119.53(18) no
C8 C7 C19 . . . 123.12(17) no
C7 C8 C9 . . . 120.13(19) no
C8 C9 C10 . . . 119.89(19) no
C9 C10 C11 . . . 120.5(2) no
C10 C11 C12 . . . 119.8(2) no
C7 C12 C11 . . . 120.12(19) no
C14 C13 C21 . . . 120.75(17) no
C14 C13 C18 . . . 119.50(18) no
C18 C13 C21 . . . 119.50(17) no
C13 C14 C15 . . . 120.28(18) no
C14 C15 C16 . . . 119.73(19) no
C15 C16 C17 . . . 120.3(2) no
C16 C17 C18 . . . 120.3(2) no
C13 C18 C17 . . . 119.92(19) no
O1 C19 C20 . . . 117.28(17) no
O1 C19 C7 . . . 120.11(17) no
C7 C19 C20 . . . 122.60(16) no
N1 C20 C21 . . . 124.02(17) no
C19 C20 C21 . . . 119.06(16) no
N1 C20 C19 . . . 116.22(16) no
C13 C21 C20 . . . 120.18(16) no
O2 C21 C13 . . . 119.06(16) no
O2 C21 C20 . . . 120.55(17) no
C1 C2 H2 . . . 120.00 no
C3 C2 H2 . . . 120.00 no
C2 C3 H3 . . . 120.00 no
C4 C3 H3 . . . 120.00 no
C4 C5 H5 . . . 120.00 no
C6 C5 H5 . . . 120.00 no
C1 C6 H6 . . . 120.00 no
C5 C6 H6 . . . 120.00 no
C7 C8 H8 . . . 120.00 no
C9 C8 H8 . . . 120.00 no
C8 C9 H9 . . . 120.00 no
C10 C9 H9 . . . 120.00 no
C9 C10 H10 . . . 120.00 no
C11 C10 H10 . . . 120.00 no
C10 C11 H11 . . . 120.00 no
C12 C11 H11 . . . 120.00 no
C7 C12 H12 . . . 120.00 no
C11 C12 H12 . . . 120.00 no
C13 C14 H14 . . . 120.00 no
C15 C14 H14 . . . 120.00 no
C14 C15 H15 . . . 120.00 no
C16 C15 H15 . . . 120.00 no
C15 C16 H16 . . . 120.00 no
C17 C16 H16 . . . 120.00 no
C16 C17 H17 . . . 120.00 no
C18 C17 H17 . . . 120.00 no
C13 C18 H18 . . . 120.00 no
C17 C18 H18 . . . 120.00 no

loop_
_geom_bond_atom_site_label_1
_geom_bond_atom_site_label_2
_geom_bond_site_symmetry_1
_geom_bond_site_symmetry_2
_geom_bond_distance
_geom_bond_publ_flag
Br1 C4 . . 1.8985(19) no
O1 C19 . . 1.222(2) no
O2 C21 . . 1.232(2) no
N1 N2 . . 1.317(2) no
N1 C20 . . 1.315(2) no
N2 C1 . . 1.402(2) no
N2 H21 . . 0.8800 no
C1 C6 . . 1.385(3) no
C1 C2 . . 1.394(3) no
C2 C3 . . 1.386(3) no
C3 C4 . . 1.380(3) no
C4 C5 . . 1.387(3) no
C5 C6 . . 1.389(3) no
C7 C8 . . 1.389(3) no
C7 C19 . . 1.494(3) no
C7 C12 . . 1.402(3) no
C8 C9 . . 1.387(3) no
C9 C10 . . 1.385(3) no
C10 C11 . . 1.386(3) no
C11 C12 . . 1.382(3) no
C13 C14 . . 1.386(3) no
C13 C18 . . 1.395(3) no
C13 C21 . . 1.488(3) no
C14 C15 . . 1.392(3) no
C15 C16 . . 1.379(3) no
C16 C17 . . 1.383(3) no
C17 C18 . . 1.382(3) no
C19 C20 . . 1.494(3) no
C20 C21 . . 1.485(3) no
C2 H2 . . 0.9500 no
C3 H3 . . 0.9500 no
C5 H5 . . 0.9500 no
C6 H6 . . 0.9500 no
C8 H8 . . 0.9500 no
C9 H9 . . 0.9500 no
C10 H10 . . 0.9500 no
C11 H11 . . 0.9500 no
C12 H12 . . 0.9500 no
C14 H14 . . 0.9500 no
C15 H15 . . 0.9500 no
C16 H16 . . 0.9500 no
C17 H17 . . 0.9500 no
C18 H18 . . 0.9500 no

loop_
_geom_contact_atom_site_label_1
_geom_contact_atom_site_label_2
_geom_contact_distance
_geom_contact_site_symmetry_1
_geom_contact_site_symmetry_2
_geom_contact_publ_flag
Br1 C17 3.700(2) . 4_565 no
Br1 C18 3.433(2) . 4_565 no
Br1 C13 3.5778(19) . 4_565 no
Br1 H11 3.2300 . 3_666 no
Br1 H18 3.2500 . 3_566 no
O1 C13 2.945(2) . . no
O1 C14 3.209(2) . . no
O1 C8 3.231(2) . 2_545 no
O1 C9 3.218(3) . 2_545 no
O1 C3 3.346(2) . 3_566 no
O2 N1 2.866(2) . . no
O2 C2 3.220(2) . 3_566 no
O2 C17 3.382(3) . 2_455 no
O2 N2 2.592(2) . . no
O1 H8 2.6300 . 2_545 no
O1 H12 2.4900 . . no
O1 H3 2.6200 . 3_566 no
O1 H9 2.6000 . 2_545 no
O2 H18 2.6900 . . no
O2 H17 2.4600 . 2_455 no
O2 H21 1.9000 . . no
N1 O2 2.866(2) . . no
N1 C8 3.060(3) . . no
N2 O2 2.592(2) . . no
N1 H8 2.6000 . . no
N1 H16 2.9000 . 4_555 no
N1 H6 2.5600 . . no
C2 O2 3.220(2) . 3_566 no
C2 C20 3.469(3) . 3_566 no
C2 C21 3.373(3) . 3_566 no
C3 O1 3.346(2) . 3_566 no
C3 C3 3.410(3) . 3_576 no
C3 C21 3.386(3) . 3_566 no
C8 O1 3.231(2) . 2_555 no
C8 N1 3.060(3) . . no
C9 O1 3.218(3) . 2_555 no
C13 O1 2.945(2) . . no
C13 Br1 3.5778(19) . 4_464 no
C14 C19 3.173(3) . . no
C14 O1 3.209(2) . . no
C17 O2 3.382(3) . 2_445 no
C17 Br1 3.700(2) . 4_464 no
C18 Br1 3.433(2) . 4_464 no
C19 C14 3.173(3) . . no
C20 C2 3.469(3) . 3_566 no
C21 C2 3.373(3) . 3_566 no
C21 C3 3.386(3) . 3_566 no
C3 H3 2.7900 . 3_576 no
C4 H18 3.0500 . 3_566 no
C5 H14 2.9000 . 2_555 no
C6 H16 3.0100 . 4_555 no
C6 H14 2.9500 . 2_555 no
C14 H6 2.9900 . 2_545 no
C14 H5 3.0300 . 2_545 no
C15 H6 3.0700 . 2_545 no
C19 H14 2.8100 . . no
C20 H14 2.7700 . . no
C20 H8 2.7900 . . no
C20 H2 3.0600 . 3_566 no
C21 H21 2.4300 . . no
H2 H21 2.3600 . . no
H2 C20 3.0600 . 3_566 no
H3 O1 2.6200 . 3_566 no
H3 C3 2.7900 . 3_576 no
H3 H3 2.4000 . 3_576 no
H5 C14 3.0300 . 2_555 no
H5 H14 2.3900 . 2_555 no
H6 N1 2.5600 . . no
H6 C14 2.9900 . 2_555 no
H6 C15 3.0700 . 2_555 no
H6 H14 2.4900 . 2_555 no
H6 H16 2.4400 . 4_555 no
H8 N1 2.6000 . . no
H8 C20 2.7900 . . no
H8 O1 2.6300 . 2_555 no
H9 O1 2.6000 . 2_555 no
H10 H18 2.6000 . 1_655 no
H11 Br1 3.2300 . 3_666 no
H12 O1 2.4900 . . no
H14 C19 2.8100 . . no
H14 C20 2.7700 . . no
H14 C5 2.9000 . 2_545 no
H14 C6 2.9500 . 2_545 no
H14 H5 2.3900 . 2_545 no
H14 H6 2.4900 . 2_545 no
H16 N1 2.9000 . 4_454 no
H16 C6 3.0100 . 4_454 no
H16 H6 2.4400 . 4_454 no
H17 O2 2.4600 . 2_445 no
H18 O2 2.6900 . . no
H18 H10 2.6000 . 1_455 no
H18 Br1 3.2500 . 3_566 no
H18 C4 3.0500 . 3_566 no
H21 O2 1.9000 . . no
H21 C21 2.4300 . . no
H21 H2 2.3600 . . no

loop_
_geom_hbond_atom_site_label_D
_geom_hbond_atom_site_label_H
_geom_hbond_atom_site_label_A
_geom_hbond_site_symmetry_A
_geom_hbond_distance_DH
_geom_hbond_distance_HA
_geom_hbond_distance_DA
_geom_hbond_angle_DHA
_geom_hbond_publ_flag
N2 H21 O2 . 0.88 1.90 2.592(2) 135 yes
C8 H8 N1 . 0.95 2.60 3.060(3) 110 yes
C17 H17 O2 2_445 0.95 2.46 3.382(3) 162 yes

loop_
_geom_torsion_atom_site_label_1
_geom_torsion_atom_site_label_2
_geom_torsion_atom_site_label_3
_geom_torsion_atom_site_label_4
_geom_torsion_site_symmetry_1
_geom_torsion_site_symmetry_2
_geom_torsion_site_symmetry_3
_geom_torsion_site_symmetry_4
_geom_torsion
_geom_torsion_publ_flag
C20 N1 N2 C1 . . . . -175.78(17) no
N2 N1 C20 C21 . . . . 4.7(3) no
N2 N1 C20 C19 . . . . -165.54(16) no
N1 N2 C1 C6 . . . . 13.0(3) no
N1 N2 C1 C2 . . . . -166.92(17) no
N2 C1 C6 C5 . . . . -179.01(18) no
C2 C1 C6 C5 . . . . 0.9(3) no
N2 C1 C2 C3 . . . . 178.10(18) no
C6 C1 C2 C3 . . . . -1.8(3) no
C1 C2 C3 C4 . . . . 2.0(3) no
C2 C3 C4 C5 . . . . -1.3(3) no
C2 C3 C4 Br1 . . . . 179.34(15) no
C3 C4 C5 C6 . . . . 0.4(3) no
Br1 C4 C5 C6 . . . . 179.76(14) no
C4 C5 C6 C1 . . . . -0.2(3) no
C19 C7 C8 C9 . . . . -175.90(19) no
C8 C7 C12 C11 . . . . 0.0(3) no
C8 C7 C19 O1 . . . . 159.27(19) no
C8 C7 C19 C20 . . . . -22.0(3) no
C19 C7 C12 C11 . . . . 176.17(18) no
C12 C7 C8 C9 . . . . 0.1(3) no
C12 C7 C19 C20 . . . . 161.96(18) no
C12 C7 C19 O1 . . . . -16.8(3) no
C7 C8 C9 C10 . . . . -0.2(3) no
C8 C9 C10 C11 . . . . 0.3(3) no
C9 C10 C11 C12 . . . . -0.3(3) no
C10 C11 C12 C7 . . . . 0.2(3) no
C18 C13 C14 C15 . . . . 1.4(3) no
C21 C13 C18 C17 . . . . 174.85(18) no
C14 C13 C21 O2 . . . . 135.6(2) no
C14 C13 C21 C20 . . . . -39.1(3) no
C18 C13 C21 O2 . . . . -38.7(3) no
C18 C13 C21 C20 . . . . 146.63(18) no
C21 C13 C14 C15 . . . . -172.87(18) no
C14 C13 C18 C17 . . . . 0.5(3) no
C13 C14 C15 C16 . . . . -1.8(3) no
C14 C15 C16 C17 . . . . 0.2(3) no
C15 C16 C17 C18 . . . . 1.7(3) no
C16 C17 C18 C13 . . . . -2.1(3) no
O1 C19 C20 N1 . . . . 141.39(18) no
C7 C19 C20 C21 . . . . 151.86(17) no
O1 C19 C20 C21 . . . . -29.4(3) no
C7 C19 C20 N1 . . . . -37.4(3) no
N1 C20 C21 O2 . . . . -17.5(3) no
N1 C20 C21 C13 . . . . 157.07(18) no
C19 C20 C21 O2 . . . . 152.44(18) no
C19 C20 C21 C13 . . . . -33.0(3) no

loop_
_cod_related_entry_id
_cod_related_entry_database
_cod_related_entry_code
1 ChemSpider 30656731
